data_7126260
loop_
_publ_author_name
'Ma, Xiaozhou'
'Suturina, Elizaveta A.'
'Rouzi\`eres, Mathieu'
'Wilhelm, Fabrice'
'Rogalev, Andrei'
'Cl\'erac, Rodolphe'
'Dechambenoit, Pierre'

_publ_section_title
;
 A heteroleptic diradical Cr(iii) complex with extended spin
 delocalization and large intramolecular magnetic exchange.
;
_journal_issue 36
_journal_name_full 'Chemical communications (Cambridge, England)'
_journal_page_first 4906
_journal_page_last 4909
_journal_paper_doi 10.1039/d0cc00548g
_journal_volume 56
_journal_year 2020
_chemical_formula_moiety 'C39 H23 Cr N9, 2(C F3 O3 S), C2 H3 N'
_chemical_formula_sum 'C43 H26 Cr F6 N10 O6 S2'
_chemical_formula_weight 1008.86
_space_group_crystal_system triclinic
_space_group_IT_number 2
_space_group_name_Hall '-P 1'
_space_group_name_H-M_alt 'P -1'
_atom_sites_solution_hydrogens geom
_audit_creation_method SHELXL-2014/7
_audit_update_record
;
2019-09-19 deposited with the CCDC.	2020-03-24 downloaded from the CCDC.
;
_cell_angle_alpha 98.505(13)
_cell_angle_beta 100.190(12)
_cell_angle_gamma 98.845(12)
_cell_formula_units_Z 2
_cell_length_a 9.863(3)
_cell_length_b 12.837(3)
_cell_length_c 16.567(6)
_cell_measurement_reflns_used 3218
_cell_measurement_temperature 120(2)
_cell_measurement_theta_max 23.14
_cell_measurement_theta_min 2.70
_cell_volume 2006.6(11)
_computing_cell_refinement 'Bruker SAINT'
_computing_data_collection 'Bruker APEX2'
_computing_data_reduction 'Bruker SAINT'
_computing_structure_refinement 'SHELXL-2014/7 (Sheldrick, 2014)'
_computing_structure_solution 'Intrinsic Phasing (Bruker)'
_diffrn_ambient_temperature 120(2)
_diffrn_measured_fraction_theta_full 0.953
_diffrn_measured_fraction_theta_max 0.953
_diffrn_measurement_device_type 'Bruker APEX-II Quasar'
_diffrn_measurement_method 'phi and omega scans'
_diffrn_radiation_type MoK\a
_diffrn_radiation_wavelength 0.71073
_diffrn_reflns_av_R_equivalents 0.1500
_diffrn_reflns_av_unetI/netI 0.1732
_diffrn_reflns_Laue_measured_fraction_full 0.953
_diffrn_reflns_Laue_measured_fraction_max 0.953
_diffrn_reflns_limit_h_max 10
_diffrn_reflns_limit_h_min -10
_diffrn_reflns_limit_k_max 13
_diffrn_reflns_limit_k_min -14
_diffrn_reflns_limit_l_max 18
_diffrn_reflns_limit_l_min -18
_diffrn_reflns_number 21534
_diffrn_reflns_point_group_measured_fraction_full 0.953
_diffrn_reflns_point_group_measured_fraction_max 0.953
_diffrn_reflns_theta_full 23.631
_diffrn_reflns_theta_max 23.631
_diffrn_reflns_theta_min 1.632
_diffrn_source 'Incoatec microfocus sealed tube'
_exptl_absorpt_coefficient_mu 0.484
_exptl_absorpt_correction_T_max 0.7444
_exptl_absorpt_correction_T_min 0.6085
_exptl_absorpt_correction_type multi-scan
_exptl_absorpt_process_details SADABS
_exptl_crystal_colour brown
_exptl_crystal_density_diffrn 1.670
_exptl_crystal_density_meas ?
_exptl_crystal_description shunk
_exptl_crystal_F_000 1024
_exptl_crystal_size_max 0.300
_exptl_crystal_size_mid 0.080
_exptl_crystal_size_min 0.010
_refine_diff_density_max 0.537
_refine_diff_density_min -0.561
_refine_diff_density_rms 0.098
_refine_ls_extinction_method none
_refine_ls_goodness_of_fit_ref 1.029
_refine_ls_hydrogen_treatment riding
_refine_ls_matrix_type full
_refine_ls_number_parameters 614
_refine_ls_number_reflns 5744
_refine_ls_number_restraints 0
_refine_ls_restrained_S_all 1.029
_refine_ls_R_factor_all 0.1650
_refine_ls_R_factor_gt 0.0736
_refine_ls_shift/su_max 0.000
_refine_ls_shift/su_mean 0.000
_refine_ls_structure_factor_coef Fsqd
_refine_ls_weighting_details 'w=1/[\s^2^(Fo^2^)+(0.0856P)^2^+0.0248P] where P=(Fo^2^+2Fc^2^)/3'
_refine_ls_weighting_scheme calc
_refine_ls_wR_factor_gt 0.1610
_refine_ls_wR_factor_ref 0.1997
_reflns_Friedel_coverage 0.000
_reflns_number_gt 3032
_reflns_number_total 5744
_reflns_threshold_expression 'I > 2\s(I)'
_cod_data_source_file d0cc00548g2.cif
_cod_data_source_block shelx_CCDC1
_cod_depositor_comments
;
The following automatic conversions were performed:

data item '_exptl_crystal_density_meas' value 'not measured' was
changed to '?' -- the value is perceived as not measured.

Automatic conversion script
Id: cif_fix_values 7556 2019-12-06 15:28:31Z antanas 

 Adding full bibliography for 7126259--7126262.cif.
;
_cod_original_cell_volume 2006.4(11)
_cod_database_code 7126260
_shelx_shelxl_version_number 2014/7
_shelx_space_group_comment
;
The symmetry employed for this shelxl refinement is uniquely defined
by the following loop, which should always be used as a source of
symmetry information in preference to the above space-group names.
They are only intended as comments.
;
_shelx_estimated_absorpt_t_min 0.868
_shelx_estimated_absorpt_t_max 0.995

loop_
_space_group_symop_operation_xyz
'x, y, z'
'-x, -y, -z'

loop_
_atom_site_label
_atom_site_type_symbol
_atom_site_fract_x
_atom_site_fract_y
_atom_site_fract_z
_atom_site_U_iso_or_equiv
_atom_site_adp_type
_atom_site_occupancy
_atom_site_site_symmetry_order
_atom_site_calc_flag
_atom_site_refinement_flags_posn
_atom_site_refinement_flags_adp
_atom_site_refinement_flags_occupancy
_atom_site_disorder_assembly
_atom_site_disorder_group
Cr1 Cr 0.53927(13) 0.64628(8) 0.76848(7) 0.0217(4) Uani 1 1 d . . . . .
S1 S 1.0906(3) 0.76107(16) 1.01951(13) 0.0401(6) Uani 1 1 d . . . . .
S2 S 0.1958(3) 0.17578(17) 0.71551(14) 0.0433(6) Uani 1 1 d . . . . .
F3 F 1.1453(6) 0.6784(4) 0.8774(3) 0.0656(16) Uani 1 1 d . . . . .
N2 N 0.4757(6) 0.5475(4) 0.6662(3) 0.0198(14) Uani 1 1 d . . . . .
N3 N 0.6775(6) 0.5367(4) 0.7785(4) 0.0226(15) Uani 1 1 d . . . . .
N9 N 0.6816(6) 0.7646(4) 0.7409(4) 0.0205(14) Uani 1 1 d . . . . .
N7 N 0.4257(6) 0.5714(4) 0.8440(4) 0.0246(15) Uani 1 1 d . . . . .
N5 N 0.3753(6) 0.3954(4) 0.5170(4) 0.0219(15) Uani 1 1 d . . . . .
N8 N 0.6059(6) 0.7433(4) 0.8791(3) 0.0232(15) Uani 1 1 d . . . . .
N4 N 0.1537(6) 0.4374(5) 0.4026(4) 0.0272(15) Uani 1 1 d . . . . .
N6 N 0.5074(7) 0.2180(4) 0.4979(4) 0.0277(16) Uani 1 1 d . . . . .
O2 O 1.0677(7) 0.8656(4) 1.0494(4) 0.0532(17) Uani 1 1 d . . . . .
N1 N 0.3691(6) 0.7075(4) 0.7077(4) 0.0234(15) Uani 1 1 d . . . . .
F4 F 0.2939(7) 0.0699(4) 0.5996(3) 0.0700(17) Uani 1 1 d . . . . .
O6 O 0.2082(7) 0.0902(4) 0.7607(3) 0.0551(18) Uani 1 1 d . . . . .
O5 O 0.0689(7) 0.2174(5) 0.7131(4) 0.0543(17) Uani 1 1 d . . . . .
F2 F 1.0238(7) 0.7956(5) 0.8687(4) 0.096(2) Uani 1 1 d . . . . .
C7 C 0.5301(7) 0.4574(5) 0.6499(4) 0.0153(16) Uani 1 1 d . . . . .
F6 F 0.0716(7) 0.0282(5) 0.5872(3) 0.0784(18) Uani 1 1 d . . . . .
C19 C 0.4810(7) 0.3836(5) 0.5768(4) 0.0164(17) Uani 1 1 d . . . . .
F5 F 0.1614(8) 0.1771(5) 0.5556(4) 0.094(2) Uani 1 1 d . . . . .
C9 C 0.7134(8) 0.3653(5) 0.7076(5) 0.0240(19) Uani 1 1 d . . . . .
C8 C 0.6436(7) 0.4525(5) 0.7134(4) 0.0175(17) Uani 1 1 d . . . . .
C5 C 0.3078(7) 0.6493(5) 0.6299(4) 0.0195(17) Uani 1 1 d . . . . .
O3 O 0.9751(8) 0.6765(5) 1.0039(4) 0.080(3) Uani 1 1 d . . . . .
C6 C 0.3652(8) 0.5577(5) 0.6076(4) 0.0210(18) Uani 1 1 d . . . . .
F1 F 1.2421(8) 0.8380(5) 0.9227(4) 0.114(3) Uani 1 1 d . . . . .
C17 C 0.2013(7) 0.5071(5) 0.4746(4) 0.0209(18) Uani 1 1 d . . . . .
C4 C 0.1975(8) 0.6736(5) 0.5766(4) 0.0230(18) Uani 1 1 d . . . . .
C34 C 0.7070(8) 0.8323(5) 0.8855(4) 0.0244(18) Uani 1 1 d . . . . .
O4 O 0.3241(8) 0.2542(5) 0.7286(5) 0.085(2) Uani 1 1 d . . . . .
C10 C 0.8275(8) 0.3688(6) 0.7737(5) 0.0284(19) Uani 1 1 d . . . . .
H10 H 0.8792 0.3121 0.7732 0.034 Uiso 1 1 calc R U . . .
C12 C 0.7863(8) 0.5374(6) 0.8382(5) 0.0292(19) Uani 1 1 d . . . . .
H12 H 0.8131 0.5969 0.8829 0.035 Uiso 1 1 calc R U . . .
C18 C 0.3161(8) 0.4829(6) 0.5328(4) 0.0236(18) Uani 1 1 d . . . . .
C35 C 0.7431(8) 0.8463(5) 0.8058(5) 0.0259(19) Uani 1 1 d . . . . .
C25 C 0.3303(8) 0.4791(5) 0.8194(5) 0.0252(19) Uani 1 1 d . . . . .
H25 H 0.3157 0.4427 0.7635 0.030 Uiso 1 1 calc R U . . .
C21 C 0.6647(8) 0.2836(5) 0.6322(5) 0.0256(19) Uani 1 1 d . . . . .
C29 C 0.4492(8) 0.6200(6) 0.9253(5) 0.0262(19) Uani 1 1 d . . . . .
C36 C 0.8341(8) 0.9352(6) 0.7954(5) 0.030(2) Uani 1 1 d . . . . .
H36 H 0.8765 0.9915 0.8410 0.036 Uiso 1 1 calc R U . . .
C16 C 0.1433(7) 0.6011(5) 0.4958(5) 0.0243(19) Uani 1 1 d . . . . .
C30 C 0.5587(8) 0.7191(6) 0.9472(5) 0.028(2) Uani 1 1 d . . . . .
C20 C 0.5525(8) 0.2912(5) 0.5687(4) 0.0244(18) Uani 1 1 d . . . . .
C3 C 0.1458(8) 0.7657(6) 0.6046(5) 0.031(2) Uani 1 1 d . . . . .
H3 H 0.0706 0.7871 0.5706 0.037 Uiso 1 1 calc R U . . .
C13 C 0.0482(8) 0.4593(6) 0.3485(5) 0.035(2) Uani 1 1 d . . . . .
H13 H 0.0126 0.4102 0.2975 0.042 Uiso 1 1 calc R U . . .
C38 C 0.8012(8) 0.8571(6) 0.6522(5) 0.031(2) Uani 1 1 d . . . . .
H38 H 0.8206 0.8592 0.5983 0.037 Uiso 1 1 calc R U . . .
C28 C 0.3773(8) 0.5793(6) 0.9798(5) 0.032(2) Uani 1 1 d . . . . .
H28 H 0.3964 0.6141 1.0365 0.039 Uiso 1 1 calc R U . . .
C39 C 0.7106(8) 0.7693(6) 0.6662(5) 0.0280(19) Uani 1 1 d . . . . .
H39 H 0.6691 0.7120 0.6212 0.034 Uiso 1 1 calc R U . . .
C15 C 0.0353(8) 0.6197(6) 0.4363(5) 0.034(2) Uani 1 1 d . . . . .
H15 H -0.0058 0.6813 0.4467 0.040 Uiso 1 1 calc R U . . .
O1 O 1.2181(8) 0.7356(6) 1.0636(4) 0.083(2) Uani 1 1 d . . . . .
C37 C 0.8610(9) 0.9393(6) 0.7163(5) 0.034(2) Uani 1 1 d . . . . .
H37 H 0.9213 0.9996 0.7071 0.041 Uiso 1 1 calc R U . . .
C23 C 0.6815(9) 0.1206(6) 0.5472(5) 0.038(2) Uani 1 1 d . . . . .
H23 H 0.7238 0.0595 0.5373 0.045 Uiso 1 1 calc R U . . .
C22 C 0.7294(9) 0.1938(6) 0.6193(5) 0.032(2) Uani 1 1 d . . . . .
H22 H 0.8051 0.1843 0.6600 0.039 Uiso 1 1 calc R U . . .
C24 C 0.5714(9) 0.1360(6) 0.4891(5) 0.0293(19) Uani 1 1 d . . . . .
H24 H 0.5397 0.0838 0.4396 0.035 Uiso 1 1 calc R U . . .
C31 C 0.6100(9) 0.7814(6) 1.0236(5) 0.035(2) Uani 1 1 d . . . . .
H31 H 0.5750 0.7639 1.0707 0.042 Uiso 1 1 calc R U . . .
C1 C 0.3189(8) 0.7944(6) 0.7319(5) 0.0280(19) Uani 1 1 d . . . . .
H1 H 0.3605 0.8379 0.7846 0.034 Uiso 1 1 calc R U . . .
C11 C 0.8635(9) 0.4551(6) 0.8389(5) 0.034(2) Uani 1 1 d . . . . .
H11 H 0.9399 0.4582 0.8837 0.040 Uiso 1 1 calc R U . . .
C2 C 0.2071(9) 0.8237(6) 0.6823(5) 0.038(2) Uani 1 1 d . . . . .
H2 H 0.1724 0.8854 0.7027 0.045 Uiso 1 1 calc R U . . .
C14 C -0.0113(9) 0.5486(7) 0.3623(5) 0.037(2) Uani 1 1 d . . . . .
H14 H -0.0842 0.5610 0.3210 0.044 Uiso 1 1 calc R U . . .
C26 C 0.2543(8) 0.4362(6) 0.8719(5) 0.031(2) Uani 1 1 d . . . . .
H26 H 0.1871 0.3719 0.8524 0.038 Uiso 1 1 calc R U . . .
C27 C 0.2763(9) 0.4872(6) 0.9531(5) 0.034(2) Uani 1 1 d . . . . .
H27 H 0.2231 0.4598 0.9904 0.041 Uiso 1 1 calc R U . . .
C33 C 0.7621(9) 0.8962(6) 0.9629(5) 0.037(2) Uani 1 1 d . . . . .
H33 H 0.8328 0.9575 0.9682 0.045 Uiso 1 1 calc R U . . .
C32 C 0.7143(9) 0.8710(6) 1.0324(5) 0.040(2) Uani 1 1 d . . . . .
H32 H 0.7522 0.9144 1.0857 0.048 Uiso 1 1 calc R U . . .
N10 N 0.5012(10) 0.9952(6) 0.8808(6) 0.077(3) Uani 1 1 d . . . . .
C41 C 0.1759(11) 0.1126(7) 0.6118(6) 0.054(3) Uani 1 1 d . . . . .
C40 C 1.1288(10) 0.7708(7) 0.9172(6) 0.044(2) Uani 1 1 d . . . . .
C42 C 0.5333(10) 1.0487(8) 0.8331(7) 0.063(3) Uani 1 1 d . . . . .
C43 C 0.5792(11) 1.1144(9) 0.7784(7) 0.084(4) Uani 1 1 d . . . . .
H43A H 0.5776 1.0699 0.7247 0.125 Uiso 1 1 calc R U . . .
H43B H 0.6750 1.1529 0.8025 0.125 Uiso 1 1 calc R U . . .
H43C H 0.5169 1.1662 0.7700 0.125 Uiso 1 1 calc R U . . .

loop_
_atom_site_aniso_label
_atom_site_aniso_U_11
_atom_site_aniso_U_22
_atom_site_aniso_U_33
_atom_site_aniso_U_23
_atom_site_aniso_U_13
_atom_site_aniso_U_12
Cr1 0.0223(8) 0.0179(7) 0.0258(7) 0.0035(5) 0.0090(6) 0.0019(5)
S1 0.0459(16) 0.0282(13) 0.0430(14) 0.0032(10) 0.0111(12) -0.0022(11)
S2 0.0451(17) 0.0340(13) 0.0533(15) 0.0029(11) 0.0189(12) 0.0097(11)
F3 0.087(5) 0.070(4) 0.044(3) 0.000(3) 0.015(3) 0.033(3)
N2 0.016(4) 0.020(4) 0.023(4) 0.004(3) 0.007(3) 0.001(3)
N3 0.021(4) 0.027(4) 0.021(3) 0.008(3) 0.002(3) 0.005(3)
N9 0.015(4) 0.019(3) 0.025(4) 0.000(3) 0.003(3) 0.000(3)
N7 0.023(4) 0.014(3) 0.037(4) 0.005(3) 0.012(3) -0.003(3)
N5 0.022(4) 0.015(3) 0.029(4) 0.002(3) 0.011(3) 0.000(3)
N8 0.026(4) 0.020(3) 0.023(4) 0.003(3) 0.007(3) 0.003(3)
N4 0.019(4) 0.032(4) 0.030(4) 0.005(3) 0.007(3) 0.000(3)
N6 0.035(4) 0.018(4) 0.032(4) 0.001(3) 0.018(3) -0.001(3)
O2 0.070(5) 0.026(4) 0.070(4) 0.001(3) 0.037(4) 0.009(3)
N1 0.024(4) 0.020(4) 0.029(4) 0.004(3) 0.015(3) 0.001(3)
F4 0.091(5) 0.058(4) 0.083(4) 0.017(3) 0.050(4) 0.041(3)
O6 0.086(5) 0.041(4) 0.039(4) 0.011(3) 0.006(3) 0.019(3)
O5 0.052(4) 0.065(4) 0.060(4) 0.014(3) 0.020(3) 0.040(3)
F2 0.101(6) 0.167(6) 0.070(4) 0.073(4) 0.045(4) 0.096(5)
C7 0.013(4) 0.010(4) 0.025(4) 0.002(3) 0.010(3) 0.002(3)
F6 0.077(5) 0.089(5) 0.052(4) -0.010(3) 0.002(3) -0.003(4)
C19 0.014(4) 0.017(4) 0.021(4) 0.004(3) 0.010(4) 0.003(3)
F5 0.160(7) 0.097(5) 0.071(4) 0.052(4) 0.068(4) 0.080(4)
C9 0.020(5) 0.022(4) 0.037(5) 0.016(4) 0.016(4) 0.005(3)
C8 0.013(4) 0.019(4) 0.020(4) 0.004(3) 0.007(3) -0.002(3)
C5 0.018(5) 0.020(4) 0.024(4) 0.008(3) 0.010(4) 0.005(3)
O3 0.107(6) 0.054(4) 0.051(4) -0.011(3) 0.021(4) -0.052(4)
C6 0.018(5) 0.027(5) 0.023(4) 0.011(3) 0.011(4) 0.003(3)
F1 0.116(6) 0.097(5) 0.112(5) -0.027(4) 0.086(5) -0.056(5)
C17 0.017(5) 0.027(5) 0.026(5) 0.012(4) 0.014(4) 0.006(3)
C4 0.021(5) 0.027(5) 0.026(5) 0.009(4) 0.016(4) 0.006(4)
C34 0.026(5) 0.015(4) 0.030(5) -0.005(3) 0.009(4) 0.004(4)
O4 0.069(5) 0.033(4) 0.143(7) -0.018(4) 0.046(5) -0.015(4)
C10 0.022(5) 0.028(5) 0.042(5) 0.012(4) 0.010(4) 0.014(4)
C12 0.029(5) 0.031(5) 0.030(5) 0.004(4) 0.014(4) 0.004(4)
C18 0.021(5) 0.028(5) 0.025(5) 0.004(4) 0.013(4) 0.005(4)
C35 0.028(5) 0.025(5) 0.029(5) 0.011(4) 0.009(4) 0.006(4)
C25 0.026(5) 0.031(5) 0.024(4) 0.013(3) 0.007(4) 0.011(4)
C21 0.026(5) 0.021(4) 0.034(5) 0.008(4) 0.012(4) 0.005(4)
C29 0.030(5) 0.027(4) 0.026(5) 0.008(4) 0.014(4) 0.006(4)
C36 0.033(5) 0.025(5) 0.035(5) 0.003(4) 0.016(4) 0.002(4)
C16 0.014(5) 0.029(5) 0.036(5) 0.016(4) 0.013(4) 0.004(4)
C30 0.032(5) 0.026(5) 0.030(5) 0.011(4) 0.012(4) 0.005(4)
C20 0.032(5) 0.021(4) 0.023(4) 0.007(3) 0.015(4) 0.001(3)
C3 0.025(5) 0.032(5) 0.045(6) 0.019(4) 0.018(4) 0.013(4)
C13 0.018(5) 0.053(6) 0.030(5) 0.012(4) 0.007(4) -0.013(4)
C38 0.030(5) 0.036(5) 0.033(5) 0.014(4) 0.024(4) 0.001(4)
C28 0.033(6) 0.038(5) 0.029(5) 0.010(4) 0.009(4) 0.011(4)
C39 0.032(5) 0.030(5) 0.026(5) 0.002(3) 0.013(4) 0.014(4)
C15 0.020(5) 0.034(5) 0.049(6) 0.013(4) 0.011(4) 0.006(4)
O1 0.085(6) 0.118(6) 0.051(4) 0.006(4) 0.000(4) 0.057(5)
C37 0.043(6) 0.022(5) 0.039(5) 0.011(4) 0.016(4) 0.002(4)
C23 0.048(6) 0.024(5) 0.050(6) 0.002(4) 0.029(5) 0.015(4)
C22 0.038(6) 0.027(5) 0.044(5) 0.016(4) 0.022(4) 0.016(4)
C24 0.037(6) 0.020(5) 0.033(5) 0.000(3) 0.014(4) 0.008(4)
C31 0.050(6) 0.030(5) 0.029(5) 0.003(4) 0.024(4) 0.005(4)
C1 0.025(5) 0.024(5) 0.037(5) 0.003(4) 0.013(4) 0.001(4)
C11 0.031(5) 0.041(5) 0.032(5) 0.018(4) 0.007(4) 0.002(4)
C2 0.047(6) 0.026(5) 0.048(6) 0.010(4) 0.019(5) 0.015(4)
C14 0.025(5) 0.055(6) 0.033(5) 0.021(5) 0.006(4) 0.006(4)
C26 0.029(5) 0.028(5) 0.039(5) 0.004(4) 0.016(4) 0.003(4)
C27 0.033(6) 0.031(5) 0.044(6) 0.017(4) 0.015(4) 0.005(4)
C33 0.049(6) 0.022(5) 0.039(5) 0.002(4) 0.012(5) -0.002(4)
C32 0.058(7) 0.027(5) 0.026(5) -0.005(4) 0.006(4) -0.005(4)
N10 0.074(7) 0.044(6) 0.115(8) 0.019(5) 0.029(6) 0.004(5)
C41 0.063(8) 0.059(7) 0.052(6) 0.042(5) 0.013(6) 0.013(6)
C40 0.039(6) 0.029(5) 0.066(7) 0.008(5) 0.012(5) 0.010(5)
C42 0.040(7) 0.052(7) 0.097(9) 0.020(6) 0.009(6) 0.006(5)
C43 0.057(8) 0.106(9) 0.093(9) 0.036(7) 0.017(7) 0.010(7)

loop_
_atom_type_symbol
_atom_type_description
_atom_type_scat_dispersion_real
_atom_type_scat_dispersion_imag
_atom_type_scat_source
C C 0.0033 0.0016 'International Tables Vol C Tables 4.2.6.8 and 6.1.1.4'
H H 0.0000 0.0000 'International Tables Vol C Tables 4.2.6.8 and 6.1.1.4'
Cr Cr 0.3209 0.6236 'International Tables Vol C Tables 4.2.6.8 and 6.1.1.4'
F F 0.0171 0.0103 'International Tables Vol C Tables 4.2.6.8 and 6.1.1.4'
N N 0.0061 0.0033 'International Tables Vol C Tables 4.2.6.8 and 6.1.1.4'
O O 0.0106 0.0060 'International Tables Vol C Tables 4.2.6.8 and 6.1.1.4'
S S 0.1246 0.1234 'International Tables Vol C Tables 4.2.6.8 and 6.1.1.4'

loop_
_geom_angle_atom_site_label_1
_geom_angle_atom_site_label_2
_geom_angle_atom_site_label_3
_geom_angle
_geom_angle_site_symmetry_1
_geom_angle_site_symmetry_3
_geom_angle_publ_flag
N2 Cr1 N8 176.9(2) . . ?
N2 Cr1 N7 100.5(2) . . ?
N8 Cr1 N7 77.1(2) . . ?
N2 Cr1 N9 103.9(2) . . ?
N8 Cr1 N9 78.5(2) . . ?
N7 Cr1 N9 155.6(2) . . ?
N2 Cr1 N3 77.3(2) . . ?
N8 Cr1 N3 100.7(2) . . ?
N7 Cr1 N3 89.9(2) . . ?
N9 Cr1 N3 95.0(2) . . ?
N2 Cr1 N1 77.0(2) . . ?
N8 Cr1 N1 105.0(2) . . ?
N7 Cr1 N1 94.8(2) . . ?
N9 Cr1 N1 91.1(2) . . ?
N3 Cr1 N1 154.3(2) . . ?
O3 S1 O2 117.0(5) . . ?
O3 S1 O1 113.3(5) . . ?
O2 S1 O1 113.8(4) . . ?
O3 S1 C40 104.3(4) . . ?
O2 S1 C40 103.5(4) . . ?
O1 S1 C40 102.7(4) . . ?
O6 S2 O5 115.9(4) . . ?
O6 S2 O4 113.9(4) . . ?
O5 S2 O4 116.3(4) . . ?
O6 S2 C41 103.0(4) . . ?
O5 S2 C41 101.8(4) . . ?
O4 S2 C41 103.1(5) . . ?
C7 N2 C6 115.5(6) . . ?
C7 N2 Cr1 122.1(5) . . ?
C6 N2 Cr1 122.2(5) . . ?
C12 N3 C8 117.6(6) . . ?
C12 N3 Cr1 129.7(5) . . ?
C8 N3 Cr1 112.7(4) . . ?
C39 N9 C35 119.2(6) . . ?
C39 N9 Cr1 125.6(5) . . ?
C35 N9 Cr1 115.1(5) . . ?
C25 N7 C29 117.7(6) . . ?
C25 N7 Cr1 125.7(5) . . ?
C29 N7 Cr1 116.6(5) . . ?
C19 N5 C18 116.5(6) . . ?
C30 N8 C34 120.6(6) . . ?
C30 N8 Cr1 121.0(5) . . ?
C34 N8 Cr1 118.4(5) . . ?
C17 N4 C13 117.1(7) . . ?
C24 N6 C20 117.4(7) . . ?
C1 N1 C5 116.7(6) . . ?
C1 N1 Cr1 129.9(5) . . ?
C5 N1 Cr1 113.4(5) . . ?
N2 C7 C19 122.3(6) . . ?
N2 C7 C8 112.2(6) . . ?
C19 C7 C8 125.5(6) . . ?
N5 C19 C7 122.4(6) . . ?
N5 C19 C20 122.3(6) . . ?
C7 C19 C20 115.3(6) . . ?
C8 C9 C10 116.3(7) . . ?
C8 C9 C21 116.5(7) . . ?
C10 C9 C21 127.2(7) . . ?
N3 C8 C9 124.1(6) . . ?
N3 C8 C7 115.4(6) . . ?
C9 C8 C7 120.5(6) . . ?
N1 C5 C4 124.9(7) . . ?
N1 C5 C6 114.1(6) . . ?
C4 C5 C6 120.9(7) . . ?
N2 C6 C18 122.1(7) . . ?
N2 C6 C5 113.2(6) . . ?
C18 C6 C5 124.7(7) . . ?
N4 C17 C16 123.1(7) . . ?
N4 C17 C18 116.7(6) . . ?
C16 C17 C18 120.1(7) . . ?
C5 C4 C3 116.9(7) . . ?
C5 C4 C16 117.6(6) . . ?
C3 C4 C16 125.5(7) . . ?
N8 C34 C33 119.2(7) . . ?
N8 C34 C35 112.8(6) . . ?
C33 C34 C35 128.0(7) . . ?
C11 C10 C9 119.7(7) . . ?
N3 C12 C11 123.3(7) . . ?
N5 C18 C6 121.1(7) . . ?
N5 C18 C17 123.2(6) . . ?
C6 C18 C17 115.8(7) . . ?
N9 C35 C36 121.7(7) . . ?
N9 C35 C34 115.0(6) . . ?
C36 C35 C34 123.3(7) . . ?
N7 C25 C26 122.7(7) . . ?
C22 C21 C20 116.9(7) . . ?
C22 C21 C9 121.2(7) . . ?
C20 C21 C9 121.9(6) . . ?
C28 C29 N7 121.5(7) . . ?
C28 C29 C30 124.4(7) . . ?
N7 C29 C30 114.1(6) . . ?
C37 C36 C35 118.1(7) . . ?
C15 C16 C17 116.7(7) . . ?
C15 C16 C4 122.4(7) . . ?
C17 C16 C4 120.8(7) . . ?
N8 C30 C31 121.2(7) . . ?
N8 C30 C29 111.1(6) . . ?
C31 C30 C29 127.7(7) . . ?
N6 C20 C21 123.1(7) . . ?
N6 C20 C19 116.7(7) . . ?
C21 C20 C19 120.2(6) . . ?
C2 C3 C4 118.1(7) . . ?
N4 C13 C14 123.9(8) . . ?
C37 C38 C39 119.5(7) . . ?
C29 C28 C27 120.1(7) . . ?
N9 C39 C38 121.4(7) . . ?
C14 C15 C16 119.6(7) . . ?
C38 C37 C36 120.0(7) . . ?
C22 C23 C24 119.4(7) . . ?
C23 C22 C21 118.9(8) . . ?
N6 C24 C23 124.2(7) . . ?
C30 C31 C32 119.6(8) . . ?
N1 C1 C2 121.9(7) . . ?
C10 C11 C12 119.1(7) . . ?
C3 C2 C1 121.5(8) . . ?
C15 C14 C13 119.5(8) . . ?
C25 C26 C27 119.1(7) . . ?
C26 C27 C28 118.9(7) . . ?
C32 C33 C34 120.1(7) . . ?
C33 C32 C31 119.3(7) . . ?
F6 C41 F5 107.7(8) . . ?
F6 C41 F4 103.5(8) . . ?
F5 C41 F4 104.1(7) . . ?
F6 C41 S2 114.5(7) . . ?
F5 C41 S2 114.9(7) . . ?
F4 C41 S2 111.0(7) . . ?
F1 C40 F2 110.9(8) . . ?
F1 C40 F3 106.9(8) . . ?
F2 C40 F3 104.2(7) . . ?
F1 C40 S1 111.3(7) . . ?
F2 C40 S1 111.0(7) . . ?
F3 C40 S1 112.2(5) . . ?
N10 C42 C43 177.0(11) . . ?

loop_
_geom_bond_atom_site_label_1
_geom_bond_atom_site_label_2
_geom_bond_distance
_geom_bond_site_symmetry_2
_geom_bond_publ_flag
Cr1 N2 1.901(6) . ?
Cr1 N8 1.997(6) . ?
Cr1 N7 2.065(6) . ?
Cr1 N9 2.065(6) . ?
Cr1 N3 2.108(6) . ?
Cr1 N1 2.119(6) . ?
S1 O3 1.405(6) . ?
S1 O2 1.426(6) . ?
S1 O1 1.447(7) . ?
S1 C40 1.818(10) . ?
S2 O6 1.426(5) . ?
S2 O5 1.430(6) . ?
S2 O4 1.452(7) . ?
S2 C41 1.752(10) . ?
F3 C40 1.317(9) . ?
N2 C7 1.359(8) . ?
N2 C6 1.362(8) . ?
N3 C12 1.322(9) . ?
N3 C8 1.364(8) . ?
N9 C39 1.325(9) . ?
N9 C35 1.365(9) . ?
N7 C25 1.354(8) . ?
N7 C29 1.361(9) . ?
N5 C19 1.349(8) . ?
N5 C18 1.357(9) . ?
N8 C30 1.355(9) . ?
N8 C34 1.373(9) . ?
N4 C17 1.342(9) . ?
N4 C13 1.343(9) . ?
N6 C24 1.311(9) . ?
N6 C20 1.349(9) . ?
N1 C1 1.326(9) . ?
N1 C5 1.373(9) . ?
F4 C41 1.394(11) . ?
F2 C40 1.304(10) . ?
C7 C19 1.383(9) . ?
C7 C8 1.410(9) . ?
F6 C41 1.332(10) . ?
C19 C20 1.471(10) . ?
F5 C41 1.338(8) . ?
C9 C8 1.402(9) . ?
C9 C10 1.415(10) . ?
C9 C21 1.462(10) . ?
C5 C4 1.381(9) . ?
C5 C6 1.410(10) . ?
C6 C18 1.409(10) . ?
F1 C40 1.283(10) . ?
C17 C16 1.437(10) . ?
C17 C18 1.455(10) . ?
C4 C3 1.406(10) . ?
C4 C16 1.473(10) . ?
C34 C33 1.384(10) . ?
C34 C35 1.457(10) . ?
C10 C11 1.382(10) . ?
C12 C11 1.395(11) . ?
C35 C36 1.391(10) . ?
C25 C26 1.366(10) . ?
C21 C22 1.408(10) . ?
C21 C20 1.412(10) . ?
C29 C28 1.359(10) . ?
C29 C30 1.489(10) . ?
C36 C37 1.388(10) . ?
C16 C15 1.393(10) . ?
C30 C31 1.359(10) . ?
C3 C2 1.371(11) . ?
C13 C14 1.374(11) . ?
C38 C37 1.357(10) . ?
C38 C39 1.401(10) . ?
C28 C27 1.383(10) . ?
C15 C14 1.374(11) . ?
C23 C22 1.365(11) . ?
C23 C24 1.378(11) . ?
C31 C32 1.391(10) . ?
C1 C2 1.389(10) . ?
C26 C27 1.370(11) . ?
C33 C32 1.382(10) . ?
N10 C42 1.175(12) . ?
C42 C43 1.411(14) . ?
